data_2240421
loop_
_publ_author_name
'Gopinath, S.'
'Narayanan, P.'
'Sethusankar, K.'
'Nandakumar, Meganathan'
'Mohanakrishnan, Arasambattu K.'

_publ_section_title
;
 Crystal structures and conformations of two Diels--Alder adduct
 derivatives:
 1,8-bis(thiophen-2-yl)-14-oxatetracyclo[6.5.1.0^2,7^.0^9,13^]tetradeca-2(7),3,5-trien-10-one
 and 1,8-diphenyl-14-oxatetracyclo[6.5.1.0^2,7^.0^9,13^]
 tetradeca-2,4,6-trien-10-one
;
_journal_coeditor_code BG2544
_journal_issue 2
_journal_name_full 'Acta Crystallographica Section E'
_journal_page_first 213
_journal_page_last 216
_journal_paper_doi 10.1107/S2056989015001073
_journal_volume 71
_journal_year 2015
_chemical_formula_moiety 'C25 H20 O2'
_chemical_formula_sum 'C25 H20 O2'
_chemical_formula_weight 352.41
_chemical_name_systematic
;
1,8-Diphenyl-14-oxatetracyclo[6.5.1.0^2,7^.0^9,13^] tetradeca-2,4,6-trien-10-one
;
_space_group_IT_number 14
_symmetry_cell_setting monoclinic
_symmetry_space_group_name_Hall '-P 2yn'
_symmetry_space_group_name_H-M 'P 1 21/n 1'
_atom_sites_solution_hydrogens geom
_atom_sites_solution_primary direct
_atom_sites_solution_secondary difmap
_audit_creation_method SHELXL-97
_cell_angle_alpha 90.00
_cell_angle_beta 91.583(2)
_cell_angle_gamma 90.00
_cell_formula_units_Z 4
_cell_length_a 7.8610(2)
_cell_length_b 16.7327(5)
_cell_length_c 14.2260(4)
_cell_measurement_reflns_used 4077
_cell_measurement_temperature 296(2)
_cell_measurement_theta_max 26.99
_cell_measurement_theta_min 1.88
_cell_volume 1870.51(9)
_computing_cell_refinement
;
SAINT (Bruker, 2008)
;
_computing_data_collection
;
APEX2 (Bruker, 2008)
;
_computing_data_reduction
;
SAINT (Bruker, 2008)
;
_computing_molecular_graphics
;
ORTEP-3 for Windows (Farrugia, 2012) and Mercury (Macrae <i>et al.</i>,
2008)
;
_computing_publication_material
;
SHELXL97 (Sheldrick, 2015) and  PLATON  (Spek, 2009)
;
_computing_structure_refinement
;
SHELXL97 (Sheldrick, 2015)
;
_computing_structure_solution
;
SHELXS97 (Sheldrick, 2008)
;
_diffrn_ambient_temperature 296(2)
_diffrn_measured_fraction_theta_full 1.000
_diffrn_measured_fraction_theta_max 1.000
_diffrn_measurement_device_type 'Bruker APEXII CCD diffractometer'
_diffrn_measurement_method '\w & \f scans'
_diffrn_radiation_monochromator graphite
_diffrn_radiation_source 'fine-focus sealed tube'
_diffrn_radiation_type MoK\a
_diffrn_radiation_wavelength 0.71073
_diffrn_reflns_av_R_equivalents 0.0301
_diffrn_reflns_av_sigmaI/netI 0.0272
_diffrn_reflns_limit_h_max 10
_diffrn_reflns_limit_h_min -9
_diffrn_reflns_limit_k_max 21
_diffrn_reflns_limit_k_min -19
_diffrn_reflns_limit_l_max 18
_diffrn_reflns_limit_l_min -18
_diffrn_reflns_number 16290
_diffrn_reflns_theta_full 26.99
_diffrn_reflns_theta_max 26.99
_diffrn_reflns_theta_min 1.88
_exptl_absorpt_coefficient_mu 0.078
_exptl_absorpt_correction_T_max 0.981
_exptl_absorpt_correction_T_min 0.973
_exptl_absorpt_correction_type multi-scan
_exptl_absorpt_process_details
;
(SADABS; Bruker, 2008)
;
_exptl_crystal_colour colourless
_exptl_crystal_density_diffrn 1.251
_exptl_crystal_density_method 'not measured'
_exptl_crystal_description block
_exptl_crystal_F_000 744
_exptl_crystal_size_max 0.35
_exptl_crystal_size_mid 0.30
_exptl_crystal_size_min 0.25
_refine_diff_density_max 0.435
_refine_diff_density_min -0.255
_refine_ls_extinction_method none
_refine_ls_goodness_of_fit_ref 1.019
_refine_ls_hydrogen_treatment mixed
_refine_ls_matrix_type full
_refine_ls_number_parameters 266
_refine_ls_number_reflns 4077
_refine_ls_number_restraints 6
_refine_ls_restrained_S_all 1.019
_refine_ls_R_factor_all 0.0724
_refine_ls_R_factor_gt 0.0479
_refine_ls_shift/su_max 0.000
_refine_ls_shift/su_mean 0.000
_refine_ls_structure_factor_coef Fsqd
_refine_ls_weighting_details 'calc w=1/[\s^2^(Fo^2^)+(0.0536P)^2^+0.6324P] where P=(Fo^2^+2Fc^2^)/3'
_refine_ls_weighting_scheme calc
_refine_ls_wR_factor_gt 0.1195
_refine_ls_wR_factor_ref 0.1415
_reflns_number_gt 2892
_reflns_number_total 4077
_reflns_threshold_expression >2sigma(I)
_cod_data_source_file bg2544sup1.cif
_cod_data_source_block II
_cod_original_sg_symbol_H-M 'P 21/n'
_cod_database_code 2240421
_cod_database_fobs_code 2240421

loop_
_symmetry_equiv_pos_as_xyz
'x, y, z'
'-x+1/2, y+1/2, -z+1/2'
'-x, -y, -z'
'x-1/2, -y-1/2, z-1/2'

loop_
_atom_site_type_symbol
_atom_site_label
_atom_site_fract_x
_atom_site_fract_y
_atom_site_fract_z
_atom_site_U_iso_or_equiv
_atom_site_adp_type
_atom_site_calc_flag
_atom_site_refinement_flags
_atom_site_occupancy
_atom_site_symmetry_multiplicity
_atom_site_disorder_assembly
_atom_site_disorder_group
C C5 0.1799(2) 0.33834(11) 0.02163(16) 0.0658(5) Uani d . 1 1 . .
H H5 0.1817 0.3370 -0.0437 0.079 Uiso calc R 1 1 . .
C C4 0.1426(3) 0.40825(12) 0.0699(2) 0.0815(7) Uani d . 1 1 . .
H H4 0.1182 0.4546 0.0361 0.098 Uiso calc R 1 1 . .
C C3 0.1410(3) 0.41030(12) 0.1663(2) 0.0841(7) Uani d . 1 1 . .
H H3 0.1149 0.4579 0.1963 0.101 Uiso calc R 1 1 . .
C C2 0.1774(2) 0.34310(11) 0.21975(17) 0.0680(5) Uani d . 1 1 . .
H H2 0.1772 0.3447 0.2851 0.082 Uiso calc R 1 1 . .
C C1 0.2140(2) 0.27359(10) 0.17223(13) 0.0525(4) Uani d . 1 1 . .
C C6 0.2141(2) 0.27118(9) 0.07483(13) 0.0514(4) Uani d . 1 1 . .
C C7 0.2701(2) 0.18689(9) 0.05029(12) 0.0458(4) Uani d . 1 1 . .
C C8 0.4653(2) 0.18451(10) 0.07563(12) 0.0502(4) Uani d . 1 1 A .
H H8 0.5242 0.2310 0.0501 0.060 Uiso calc R 1 1 . .
C C9 0.4652(2) 0.18675(9) 0.18437(12) 0.0493(4) Uani d . 1 1 A .
H H9 0.5257 0.2337 0.2093 0.059 Uiso calc R 1 1 . .
C C10 0.2700(2) 0.19076(9) 0.20431(12) 0.0472(4) Uani d . 1 1 . .
C C20 0.2116(2) 0.16250(10) 0.29781(12) 0.0526(4) Uani d . 1 1 . .
C C25 0.0743(3) 0.11180(11) 0.30508(14) 0.0629(5) Uani d . 1 1 . .
H H25 0.0179 0.0937 0.2509 0.075 Uiso calc R 1 1 . .
C C24 0.0199(3) 0.08766(13) 0.39196(16) 0.0801(7) Uani d . 1 1 . .
H H24 -0.0735 0.0539 0.3960 0.096 Uiso calc R 1 1 . .
C C23 0.1031(4) 0.11334(15) 0.47233(17) 0.0852(7) Uani d . 1 1 . .
H H23 0.0671 0.0964 0.5308 0.102 Uiso calc R 1 1 . .
C C22 0.2397(3) 0.16412(17) 0.46657(15) 0.0852(7) Uani d . 1 1 . .
H H22 0.2960 0.1816 0.5211 0.102 Uiso calc R 1 1 . .
C C21 0.2937(3) 0.18934(14) 0.37959(14) 0.0722(6) Uani d . 1 1 . .
H H21 0.3851 0.2244 0.3759 0.087 Uiso calc R 1 1 . .
C C14 0.2107(2) 0.15404(9) -0.04292(12) 0.0488(4) Uani d . 1 1 . .
C C19 0.0741(2) 0.10191(11) -0.05016(13) 0.0571(4) Uani d . 1 1 . .
H H19 0.0197 0.0856 0.0038 0.069 Uiso calc R 1 1 . .
C C18 0.0180(3) 0.07400(12) -0.13688(14) 0.0695(5) Uani d . 1 1 . .
H H18 -0.0738 0.0390 -0.1409 0.083 Uiso calc R 1 1 . .
C C17 0.0967(3) 0.09743(13) -0.21708(14) 0.0713(6) Uani d . 1 1 . .
H H17 0.0585 0.0784 -0.2753 0.086 Uiso calc R 1 1 . .
C C16 0.2318(3) 0.14902(13) -0.21109(14) 0.0716(6) Uani d . 1 1 . .
H H16 0.2854 0.1649 -0.2655 0.086 Uiso calc R 1 1 . .
C C15 0.2892(3) 0.17770(12) -0.12477(13) 0.0626(5) Uani d . 1 1 . .
H H15 0.3806 0.2130 -0.1214 0.075 Uiso calc R 1 1 . .
O O1 0.20140(13) 0.14227(6) 0.12775(7) 0.0462(3) Uani d . 1 1 . .
C C11 0.5511(3) 0.10887(12) 0.21700(14) 0.0602(5) Uani d D 1 1 . .
C C12 0.5542(4) 0.05380(14) 0.13504(15) 0.0900(8) Uani d . 1 1 A .
H H12A 0.4549 0.0193 0.1339 0.108 Uiso calc R 1 1 . .
H H12B 0.6556 0.0208 0.1379 0.108 Uiso calc R 1 1 . .
C C13 0.5538(3) 0.10651(13) 0.04969(14) 0.0639(5) Uani d D 1 1 . .
O O2 0.5955(4) 0.09193(17) 0.29524(17) 0.0767(10) Uani d P 0.579(4) 1 A 1
O O2' 0.6160(5) 0.0954(2) -0.0248(3) 0.0793(14) Uani d P 0.421(4) 1 A 2
H H13A 0.505(5) 0.080(2) -0.0058(19) 0.095 Uiso d PD 0.579(4) 1 A 1
H H13B 0.6752(15) 0.113(2) 0.044(3) 0.095 Uiso d PD 0.579(4) 1 A 1
H H11A 0.662(3) 0.129(3) 0.238(4) 0.095 Uiso d PD 0.421(4) 1 A 2
H H11B 0.498(7) 0.086(3) 0.272(2) 0.095 Uiso d PD 0.421(4) 1 A 2

loop_
_atom_site_aniso_label
_atom_site_aniso_U_11
_atom_site_aniso_U_22
_atom_site_aniso_U_33
_atom_site_aniso_U_12
_atom_site_aniso_U_13
_atom_site_aniso_U_23
C5 0.0512(10) 0.0493(10) 0.0966(15) 0.0025(8) -0.0028(10) 0.0124(10)
C4 0.0635(13) 0.0455(11) 0.135(2) 0.0101(9) -0.0049(13) 0.0116(12)
C3 0.0682(14) 0.0482(12) 0.136(2) 0.0126(10) 0.0028(14) -0.0180(13)
C2 0.0527(11) 0.0538(11) 0.0975(15) 0.0043(8) 0.0039(10) -0.0190(10)
C1 0.0395(8) 0.0436(9) 0.0745(12) 0.0005(7) 0.0014(8) -0.0080(8)
C6 0.0384(8) 0.0418(9) 0.0739(12) 0.0000(6) 0.0008(7) 0.0016(8)
C7 0.0424(8) 0.0382(8) 0.0568(9) -0.0018(6) 0.0035(7) 0.0041(7)
C8 0.0432(9) 0.0430(9) 0.0645(10) -0.0013(7) 0.0044(7) 0.0030(7)
C9 0.0414(9) 0.0424(8) 0.0640(10) -0.0015(6) -0.0011(7) -0.0076(7)
C10 0.0425(8) 0.0422(8) 0.0567(9) -0.0024(6) -0.0004(7) -0.0088(7)
C20 0.0506(10) 0.0519(10) 0.0553(10) 0.0085(7) 0.0036(8) -0.0076(8)
C25 0.0728(13) 0.0538(11) 0.0626(11) -0.0048(9) 0.0116(9) -0.0071(9)
C24 0.0997(18) 0.0633(13) 0.0789(15) -0.0023(11) 0.0314(13) 0.0009(11)
C23 0.104(2) 0.0887(17) 0.0645(13) 0.0329(15) 0.0241(13) 0.0103(12)
C22 0.0789(16) 0.121(2) 0.0553(12) 0.0354(15) -0.0007(11) -0.0150(12)
C21 0.0566(11) 0.0944(16) 0.0655(12) 0.0067(10) 0.0003(9) -0.0165(11)
C14 0.0484(9) 0.0442(9) 0.0539(9) 0.0052(7) 0.0007(7) 0.0049(7)
C19 0.0592(11) 0.0538(10) 0.0581(10) -0.0036(8) -0.0017(8) 0.0008(8)
C18 0.0728(13) 0.0664(12) 0.0684(13) -0.0021(10) -0.0132(10) -0.0056(10)
C17 0.0818(15) 0.0737(13) 0.0576(11) 0.0183(11) -0.0129(10) -0.0064(10)
C16 0.0791(14) 0.0835(15) 0.0524(11) 0.0246(12) 0.0061(10) 0.0137(10)
C15 0.0590(11) 0.0667(12) 0.0624(11) 0.0037(9) 0.0040(9) 0.0114(9)
O1 0.0462(6) 0.0423(6) 0.0501(6) -0.0068(5) 0.0018(5) -0.0020(5)
C11 0.0576(11) 0.0595(11) 0.0632(12) 0.0123(9) -0.0045(9) -0.0026(9)
C12 0.126(2) 0.0669(14) 0.0768(14) 0.0412(14) -0.0065(13) -0.0058(11)
C13 0.0594(12) 0.0681(12) 0.0642(12) 0.0189(9) 0.0037(9) -0.0051(9)
O2 0.0843(19) 0.0811(18) 0.0637(16) 0.0222(14) -0.0165(13) -0.0040(12)
O2' 0.074(2) 0.089(3) 0.075(3) 0.0169(19) 0.0201(19) -0.0083(19)

loop_
_atom_type_symbol
_atom_type_description
_atom_type_scat_dispersion_real
_atom_type_scat_dispersion_imag
_atom_type_scat_source
C C 0.0033 0.0016 'International Tables Vol C Tables 4.2.6.8 and 6.1.1.4'
H H 0.0000 0.0000 'International Tables Vol C Tables 4.2.6.8 and 6.1.1.4'
O O 0.0106 0.0060 'International Tables Vol C Tables 4.2.6.8 and 6.1.1.4'

loop_
_geom_angle_atom_site_label_1
_geom_angle_atom_site_label_2
_geom_angle_atom_site_label_3
_geom_angle
C6 C5 C4 117.1(2)
C6 C5 H5 121.5
C4 C5 H5 121.5
C3 C4 C5 121.5(2)
C3 C4 H4 119.3
C5 C4 H4 119.3
C4 C3 C2 121.4(2)
C4 C3 H3 119.3
C2 C3 H3 119.3
C1 C2 C3 117.3(2)
C1 C2 H2 121.3
C3 C2 H2 121.3
C2 C1 C6 121.34(17)
C2 C1 C10 133.16(18)
C6 C1 C10 105.39(14)
C5 C6 C1 121.35(17)
C5 C6 C7 133.14(18)
C1 C6 C7 105.34(14)
O1 C7 C14 111.76(12)
O1 C7 C6 100.77(12)
C14 C7 C6 117.27(14)
O1 C7 C8 101.26(12)
C14 C7 C8 118.27(14)
C6 C7 C8 105.00(13)
C13 C8 C9 105.95(14)
C13 C8 C7 114.54(15)
C9 C8 C7 101.66(13)
C13 C8 H8 111.4
C9 C8 H8 111.4
C7 C8 H8 111.4
C11 C9 C8 105.64(13)
C11 C9 C10 113.96(14)
C8 C9 C10 102.06(12)
C11 C9 H9 111.5
C8 C9 H9 111.5
C10 C9 H9 111.5
O1 C10 C20 111.98(13)
O1 C10 C1 100.73(12)
C20 C10 C1 117.50(14)
O1 C10 C9 100.68(12)
C20 C10 C9 118.19(14)
C1 C10 C9 105.14(13)
C25 C20 C21 118.84(18)
C25 C20 C10 121.40(16)
C21 C20 C10 119.73(17)
C20 C25 C24 120.7(2)
C20 C25 H25 119.7
C24 C25 H25 119.7
C23 C24 C25 120.2(2)
C23 C24 H24 119.9
C25 C24 H24 119.9
C24 C23 C22 120.0(2)
C24 C23 H23 120.0
C22 C23 H23 120.0
C23 C22 C21 120.1(2)
C23 C22 H22 120.0
C21 C22 H22 120.0
C22 C21 C20 120.2(2)
C22 C21 H21 119.9
C20 C21 H21 119.9
C19 C14 C15 118.56(17)
C19 C14 C7 121.26(15)
C15 C14 C7 120.14(16)
C18 C19 C14 120.48(18)
C18 C19 H19 119.8
C14 C19 H19 119.8
C17 C18 C19 120.5(2)
C17 C18 H18 119.7
C19 C18 H18 119.7
C18 C17 C16 119.71(19)
C18 C17 H17 120.1
C16 C17 H17 120.1
C17 C16 C15 120.49(19)
C17 C16 H16 119.8
C15 C16 H16 119.8
C16 C15 C14 120.2(2)
C16 C15 H15 119.9
C14 C15 H15 119.9
C7 O1 C10 98.30(11)
O2 C11 C12 125.1(2)
O2 C11 C9 126.9(2)
C12 C11 C9 107.80(16)
O2 C11 H11A 64(3)
C12 C11 H11A 115(3)
C9 C11 H11A 101(3)
C12 C11 H11B 114(3)
C9 C11 H11B 112(4)
H11A C11 H11B 107(2)
C11 C12 C13 105.70(18)
C11 C12 H12A 110.6
C13 C12 H12A 110.6
C11 C12 H12B 110.6
C13 C12 H12B 110.6
H12A C12 H12B 108.7
O2' C13 C12 129.4(2)
O2' C13 C8 123.2(3)
C12 C13 C8 107.28(16)
O2' C13 H13A 51(2)
C12 C13 H13A 112(3)
C8 C13 H13A 114(3)
O2' C13 H13B 61(2)
C12 C13 H13B 99(3)
C8 C13 H13B 112(2)
H13A C13 H13B 111(2)
C11 O2 H11A 49.1(11)
C11 O2 H11B 54.1(9)
H11A O2 H11B 102.4(16)
C13 O2' H13A 52.4(9)
C13 O2' H13B 49.4(9)
H13A O2' H13B 100.6(14)

loop_
_geom_bond_atom_site_label_1
_geom_bond_atom_site_label_2
_geom_bond_distance
C5 C6 1.377(2)
C5 C4 1.392(3)
C5 H5 0.9300
C4 C3 1.372(4)
C4 H4 0.9300
C3 C2 1.383(3)
C3 H3 0.9300
C2 C1 1.380(2)
C2 H2 0.9300
C1 C6 1.386(3)
C1 C10 1.520(2)
C6 C7 1.521(2)
C7 O1 1.4480(19)
C7 C14 1.498(2)
C7 C8 1.567(2)
C8 C13 1.529(2)
C8 C9 1.547(2)
C8 H8 0.9800
C9 C11 1.534(2)
C9 C10 1.570(2)
C9 H9 0.9800
C10 O1 1.4500(18)
C10 C20 1.496(2)
C20 C25 1.379(3)
C20 C21 1.389(3)
C25 C24 1.380(3)
C25 H25 0.9300
C24 C23 1.371(3)
C24 H24 0.9300
C23 C22 1.374(4)
C23 H23 0.9300
C22 C21 1.385(3)
C22 H22 0.9300
C21 H21 0.9300
C14 C19 1.385(2)
C14 C15 1.390(2)
C19 C18 1.380(3)
C19 H19 0.9300
C18 C17 1.370(3)
C18 H18 0.9300
C17 C16 1.370(3)
C17 H17 0.9300
C16 C15 1.382(3)
C16 H16 0.9300
C15 H15 0.9300
C11 O2 1.191(3)
C11 C12 1.487(3)
C11 H11A 0.975(10)
C11 H11B 0.975(10)
C12 C13 1.501(3)
C12 H12A 0.9700
C12 H12B 0.9700
C13 O2' 1.194(4)
C13 H13A 0.973(10)
C13 H13B 0.967(10)
O2 H11A 1.16(5)
O2 H11B 0.83(5)
O2' H13A 0.95(4)
O2' H13B 1.11(4)

loop_
_geom_hbond_atom_site_label_D
_geom_hbond_atom_site_label_H
_geom_hbond_atom_site_label_A
_geom_hbond_site_symmetry_A
_geom_hbond_distance_DH
_geom_hbond_distance_HA
_geom_hbond_distance_DA
_geom_hbond_angle_DHA
C5 H5 O2 4_565 0.93 2.65 3.472(3) 147.4
C12 H12B Cg1 3_655 0.97 2.88 3.783(3) 156

loop_
_geom_torsion_atom_site_label_1
_geom_torsion_atom_site_label_2
_geom_torsion_atom_site_label_3
_geom_torsion_atom_site_label_4
_geom_torsion
C6 C5 C4 C3 0.4(3)
C5 C4 C3 C2 0.4(4)
C4 C3 C2 C1 -0.6(3)
C3 C2 C1 C6 -0.1(3)
C3 C2 C1 C10 175.47(18)
C4 C5 C6 C1 -1.0(3)
C4 C5 C6 C7 -175.42(18)
C2 C1 C6 C5 0.9(3)
C10 C1 C6 C5 -175.74(15)
C2 C1 C6 C7 176.63(15)
C10 C1 C6 C7 0.02(16)
C5 C6 C7 O1 -153.23(18)
C1 C6 C7 O1 31.73(15)
C5 C6 C7 C14 -31.7(3)
C1 C6 C7 C14 153.24(14)
C5 C6 C7 C8 101.9(2)
C1 C6 C7 C8 -73.15(16)
O1 C7 C8 C13 79.95(17)
C14 C7 C8 C13 -42.5(2)
C6 C7 C8 C13 -175.54(15)
O1 C7 C8 C9 -33.79(14)
C14 C7 C8 C9 -156.22(13)
C6 C7 C8 C9 70.72(15)
C13 C8 C9 C11 -1.02(18)
C7 C8 C9 C11 118.98(14)
C13 C8 C9 C10 -120.44(15)
C7 C8 C9 C10 -0.44(14)
C2 C1 C10 O1 152.25(18)
C6 C1 C10 O1 -31.71(16)
C2 C1 C10 C20 30.4(3)
C6 C1 C10 C20 -153.59(14)
C2 C1 C10 C9 -103.5(2)
C6 C1 C10 C9 72.57(15)
C11 C9 C10 O1 -78.96(16)
C8 C9 C10 O1 34.42(14)
C11 C9 C10 C20 43.3(2)
C8 C9 C10 C20 156.64(14)
C11 C9 C10 C1 176.73(14)
C8 C9 C10 C1 -69.90(15)
O1 C10 C20 C25 -16.6(2)
C1 C10 C20 C25 99.27(19)
C9 C10 C20 C25 -132.91(17)
O1 C10 C20 C21 165.24(15)
C1 C10 C20 C21 -78.9(2)
C9 C10 C20 C21 48.9(2)
C21 C20 C25 C24 -0.4(3)
C10 C20 C25 C24 -178.60(18)
C20 C25 C24 C23 -0.6(3)
C25 C24 C23 C22 0.9(4)
C24 C23 C22 C21 -0.1(4)
C23 C22 C21 C20 -1.0(3)
C25 C20 C21 C22 1.2(3)
C10 C20 C21 C22 179.41(18)
O1 C7 C14 C19 15.4(2)
C6 C7 C14 C19 -100.16(19)
C8 C7 C14 C19 132.40(16)
O1 C7 C14 C15 -166.71(14)
C6 C7 C14 C15 77.7(2)
C8 C7 C14 C15 -49.7(2)
C15 C14 C19 C18 0.3(3)
C7 C14 C19 C18 178.16(16)
C14 C19 C18 C17 0.0(3)
C19 C18 C17 C16 -0.1(3)
C18 C17 C16 C15 -0.1(3)
C17 C16 C15 C14 0.4(3)
C19 C14 C15 C16 -0.5(3)
C7 C14 C15 C16 -178.37(16)
C14 C7 O1 C10 -176.13(12)
C6 C7 O1 C10 -50.81(14)
C8 C7 O1 C10 57.03(13)
C20 C10 O1 C7 176.51(12)
C1 C10 O1 C7 50.82(14)
C9 C10 O1 C7 -57.02(13)
C8 C9 C11 O2 169.8(3)
C10 C9 C11 O2 -79.0(3)
C8 C9 C11 C12 -15.9(2)
C10 C9 C11 C12 95.3(2)
O2 C11 C12 C13 -158.7(3)
C9 C11 C12 C13 26.8(2)
C11 C12 C13 O2' 148.9(4)
C11 C12 C13 C8 -27.4(2)
C9 C8 C13 O2' -159.2(3)
C7 C8 C13 O2' 89.6(4)
C9 C8 C13 C12 17.4(2)
C7 C8 C13 C12 -93.8(2)
